data_7030075
loop_
_publ_author_name
'Dang, Yangyang'
'Meng, Xianggao'
'Jiang, Kui'
'Zhong, Cheng'
'Chen, Xingguo'
'Qin, Jingui'

_publ_section_title
;
 A promising nonlinear optical material in the Mid-IR region: new results
 on synthesis, crystal structure and properties of noncentrosymmetric
 \b-HgBrCl.
;
_journal_issue 27
_journal_name_full 'Dalton transactions (Cambridge, England : 2003)'
_journal_page_first 9893
_journal_page_last 9897
_journal_paper_doi 10.1039/c3dt50291k
_journal_volume 42
_journal_year 2013
_chemical_formula_sum 'Br Cl Hg'
_chemical_formula_weight 315.95
_chemical_name_systematic
;
?
;
_space_group_IT_number 62
_symmetry_cell_setting orthorhombic
_symmetry_space_group_name_Hall '-P 2ac 2n'
_symmetry_space_group_name_H-M 'P n m a'
_atom_sites_solution_hydrogens geom
_atom_sites_solution_primary direct
_atom_sites_solution_secondary difmap
_audit_creation_method SHELXL-97
_cell_angle_alpha 90.00
_cell_angle_beta 90.00
_cell_angle_gamma 90.00
_cell_formula_units_Z 4
_cell_length_a 13.069(8)
_cell_length_b 6.218(4)
_cell_length_c 4.402(3)
_cell_measurement_reflns_used 1064
_cell_measurement_temperature 296(2)
_cell_measurement_theta_max 26.86
_cell_measurement_theta_min 3.28
_cell_volume 357.7(4)
_computing_cell_refinement 'Bruker SAINT'
_computing_data_collection 'Bruker APEX2'
_computing_data_reduction 'Bruker SAINT'
_computing_molecular_graphics 'Bruker SHELXTL'
_computing_publication_material 'Bruker SHELXTL'
_computing_structure_refinement 'SHELXL-97 (Sheldrick, 1997)'
_computing_structure_solution 'SHELXS-97 (Sheldrick, 1990)'
_diffrn_ambient_temperature 296(2)
_diffrn_measured_fraction_theta_full 0.958
_diffrn_measured_fraction_theta_max 0.958
_diffrn_measurement_device_type 'Bruker APEX-II CCD'
_diffrn_measurement_method '\f and \w scans'
_diffrn_radiation_monochromator graphite
_diffrn_radiation_source 'fine-focus sealed tube'
_diffrn_radiation_type MoK\a
_diffrn_radiation_wavelength 0.71073
_diffrn_reflns_av_R_equivalents 0.0596
_diffrn_reflns_av_sigmaI/netI 0.0462
_diffrn_reflns_limit_h_max 16
_diffrn_reflns_limit_h_min -18
_diffrn_reflns_limit_k_max 9
_diffrn_reflns_limit_k_min -8
_diffrn_reflns_limit_l_max 6
_diffrn_reflns_limit_l_min -5
_diffrn_reflns_number 3488
_diffrn_reflns_theta_full 31.86
_diffrn_reflns_theta_max 31.86
_diffrn_reflns_theta_min 3.12
_diffrn_standards_number 0
_exptl_absorpt_coefficient_mu 54.650
_exptl_absorpt_correction_type none
_exptl_crystal_colour colorless
_exptl_crystal_density_diffrn 5.866
_exptl_crystal_density_meas 0
_exptl_crystal_density_method 'not measured'
_exptl_crystal_description block
_exptl_crystal_F_000 528
_exptl_crystal_size_max 0.1
_exptl_crystal_size_mid 0.1
_exptl_crystal_size_min 0.1
_refine_diff_density_max 2.689
_refine_diff_density_min -2.022
_refine_diff_density_rms 0.306
_refine_ls_extinction_coef 0.0041(8)
_refine_ls_extinction_expression Fc^*^=kFc[1+0.001xFc^2^\l^3^/sin(2\q)]^-1/4^
_refine_ls_extinction_method SHELXL
_refine_ls_goodness_of_fit_ref 1.057
_refine_ls_hydrogen_treatment mixed
_refine_ls_matrix_type full
_refine_ls_number_parameters 20
_refine_ls_number_reflns 642
_refine_ls_number_restraints 0
_refine_ls_restrained_S_all 1.057
_refine_ls_R_factor_all 0.0629
_refine_ls_R_factor_gt 0.0383
_refine_ls_shift/su_max 0.000
_refine_ls_shift/su_mean 0.000
_refine_ls_structure_factor_coef Fsqd
_refine_ls_weighting_details 'calc w=1/[\s^2^(Fo^2^)+(0.0439P)^2^+2.3159P] where P=(Fo^2^+2Fc^2^)/3'
_refine_ls_weighting_scheme calc
_refine_ls_wR_factor_gt 0.0918
_refine_ls_wR_factor_ref 0.1039
_reflns_number_gt 456
_reflns_number_total 642
_reflns_threshold_expression >2sigma(I)
_cod_data_source_file c3dt50291k.cif
_cod_data_source_block e:\121213b\work\t
_cod_depositor_comments
;
The following automatic conversions were performed:

'_symmetry_cell_setting' value 'Orthorhombic' changed to
'orthorhombic' according to
/usr/data/users/saulius/automatic-downloads/retrospective/RSC/lib/dictionaries/cif_core.dic
dictionary named 'cif_core.dic' version 2.4.2 from 2011-04-26.

Automatic conversion script
Id: cif_fix_values 2281 2013-09-26 08:29:07Z andrius 
;
_cod_original_cell_volume 357.8(4)
_cod_original_sg_symbol_H-M Pnma
_cod_database_code 7030075

loop_
_symmetry_equiv_pos_as_xyz
'x, y, z'
'-x+1/2, -y, z+1/2'
'-x, y+1/2, -z'
'x+1/2, -y+1/2, -z+1/2'
'-x, -y, -z'
'x-1/2, y, -z-1/2'
'x, -y-1/2, z'
'-x-1/2, y-1/2, z-1/2'

loop_
_atom_site_label
_atom_site_type_symbol
_atom_site_fract_x
_atom_site_fract_y
_atom_site_fract_z
_atom_site_U_iso_or_equiv
_atom_site_adp_type
_atom_site_occupancy
_atom_site_symmetry_multiplicity
_atom_site_calc_flag
_atom_site_refinement_flags
Br1 Br 0.26902(17) 0.2500 0.3669(5) 0.0521(5) Uani 0.50 2 d SP
Cl1 Cl 0.26902(17) 0.2500 0.3669(5) 0.0521(5) Uani 0.50 2 d SP
Br2 Br -0.01398(16) 0.2500 -0.2906(5) 0.0524(5) Uani 0.50 2 d SP
Cl2 Cl -0.01398(16) 0.2500 -0.2906(5) 0.0524(5) Uani 0.50 2 d SP
Hg1 Hg 0.12673(5) 0.2500 0.04222(14) 0.0516(3) Uani 1 2 d S

loop_
_atom_site_aniso_label
_atom_site_aniso_U_11
_atom_site_aniso_U_22
_atom_site_aniso_U_33
_atom_site_aniso_U_23
_atom_site_aniso_U_13
_atom_site_aniso_U_12
Br1 0.0512(11) 0.0531(11) 0.0519(11) 0.000 -0.0126(10) 0.000
Cl1 0.0512(11) 0.0531(11) 0.0519(11) 0.000 -0.0126(10) 0.000
Br2 0.0433(10) 0.0678(13) 0.0461(11) 0.000 -0.0057(9) 0.000
Cl2 0.0433(10) 0.0678(13) 0.0461(11) 0.000 -0.0057(9) 0.000
Hg1 0.0461(4) 0.0635(4) 0.0452(4) 0.000 -0.0104(2) 0.000

loop_
_atom_type_symbol
_atom_type_description
_atom_type_scat_dispersion_real
_atom_type_scat_dispersion_imag
_atom_type_scat_source
Cl Cl 0.1484 0.1585 'International Tables Vol C Tables 4.2.6.8 and 6.1.1.4'
Br Br -0.2901 2.4595 'International Tables Vol C Tables 4.2.6.8 and 6.1.1.4'
Hg Hg -2.3894 9.2266 'International Tables Vol C Tables 4.2.6.8 and 6.1.1.4'

loop_
_geom_angle_atom_site_label_1
_geom_angle_atom_site_label_2
_geom_angle_atom_site_label_3
_geom_angle
Br1 Hg1 Br2 179.01(8)

loop_
_geom_bond_atom_site_label_1
_geom_bond_atom_site_label_2
_geom_bond_distance
Br1 Hg1 2.345(2)
Br2 Hg1 2.351(2)
